data_7007030
loop_
_publ_author_name
'Kitadai, Kunihiko'
'Takahashi, Masashi'
'Takeda, Masuo'
'Bhargava, Suresh K.'
'Priv\'er, Steven H'
'Bennett, Martin A.'

_publ_section_title
;
 Synthesis, structures and reactions of cyclometallated gold complexes
 containing (2-diphenylarsino-n-methyl)phenyl (n = 5, 6).
;
_journal_issue 21
_journal_name_full 'Dalton transactions (Cambridge, England : 2003)'
_journal_page_first 2560
_journal_page_last 2571
_journal_paper_doi 10.1039/b516538e
_journal_year 2006
_chemical_formula_sum 'C38 H32 As2 Au2 Cl2'
_chemical_formula_weight 1103.31
_chemical_name_systematic
;
?
;
_space_group_IT_number 15
_symmetry_cell_setting monoclinic
_symmetry_space_group_name_Hall '-C 2yc'
_symmetry_space_group_name_H-M 'C 1 2/c 1'
_atom_sites_solution_hydrogens geom
_atom_sites_solution_primary direct
_atom_sites_solution_secondary difmap
_audit_creation_method SHELXL-97
_cell_angle_alpha 90.00
_cell_angle_beta 112.638(2)
_cell_angle_gamma 90.00
_cell_formula_units_Z 4
_cell_length_a 19.1148(15)
_cell_length_b 10.7477(8)
_cell_length_c 18.6647(14)
_cell_measurement_temperature 298(2)
_cell_volume 3539.1(5)
_computing_cell_refinement 'Bruker SMART'
_computing_data_collection 'Bruker SMART'
_computing_data_reduction 'Bruker SAINT'
_computing_molecular_graphics 'Bruker SHELXTL'
_computing_publication_material 'Bruker SHELXTL'
_computing_structure_refinement 'SHELXL-97 (Sheldrick, 1997)'
_computing_structure_solution 'SHELXS-97 (Sheldrick, 1990)'
_diffrn_ambient_temperature 298(2)
_diffrn_measured_fraction_theta_full 0.998
_diffrn_measured_fraction_theta_max 0.998
_diffrn_measurement_device_type 'CCD area detector'
_diffrn_measurement_method 'phi and omega scans'
_diffrn_radiation_monochromator graphite
_diffrn_radiation_source 'fine-focus sealed tube'
_diffrn_radiation_type MoK\a
_diffrn_radiation_wavelength 0.71073
_diffrn_reflns_av_R_equivalents 0.0212
_diffrn_reflns_av_sigmaI/netI 0.0269
_diffrn_reflns_limit_h_max 21
_diffrn_reflns_limit_h_min -25
_diffrn_reflns_limit_k_max 14
_diffrn_reflns_limit_k_min -14
_diffrn_reflns_limit_l_max 23
_diffrn_reflns_limit_l_min -24
_diffrn_reflns_number 12922
_diffrn_reflns_theta_full 28.32
_diffrn_reflns_theta_max 28.32
_diffrn_reflns_theta_min 2.22
_exptl_absorpt_coefficient_mu 10.314
_exptl_absorpt_correction_type empirical
_exptl_absorpt_process_details 'SADABS Sheldrick 1996'
_exptl_crystal_colour colourless
_exptl_crystal_density_diffrn 2.071
_exptl_crystal_density_meas 0
_exptl_crystal_density_method 'not measured'
_exptl_crystal_description block
_exptl_crystal_F_000 2072
_exptl_crystal_size_max 0.19
_exptl_crystal_size_mid 0.11
_exptl_crystal_size_min 0.096
_refine_diff_density_max 0.843
_refine_diff_density_min -0.759
_refine_diff_density_rms 0.108
_refine_ls_extinction_method none
_refine_ls_goodness_of_fit_ref 1.023
_refine_ls_hydrogen_treatment constr
_refine_ls_matrix_type full
_refine_ls_number_parameters 200
_refine_ls_number_reflns 4405
_refine_ls_number_restraints 0
_refine_ls_restrained_S_all 1.023
_refine_ls_R_factor_all 0.0288
_refine_ls_R_factor_gt 0.0233
_refine_ls_shift/su_max 0.001
_refine_ls_shift/su_mean 0.000
_refine_ls_structure_factor_coef Fsqd
_refine_ls_weighting_details 'calc w=1/[\s^2^(Fo^2^)+(0.0292P)^2^+0.0000P] where P=(Fo^2^+2Fc^2^)/3'
_refine_ls_weighting_scheme calc
_refine_ls_wR_factor_gt 0.0536
_refine_ls_wR_factor_ref 0.0555
_reflns_number_gt 3802
_reflns_number_total 4405
_reflns_threshold_expression >2sigma(I)
_cod_data_source_file b516538e.txt
_cod_data_source_block compound5a
_cod_depositor_comments
;
The following automatic conversions were performed:
'_symmetry_cell_setting' value 'Monoclinic' changed to 'monoclinic'
according to '/home/saulius/struct/CIF-dictionaries/cif_core.dic'
dictionary named 'cif_core.dic' version 2.4.1 from 2010-06-29.

Automatic conversion script
Id: cif_fix_enum 1527 2010-12-29 10:47:43Z saulius 
;
_cod_original_sg_symbol_H-M C2/c
_cod_database_code 7007030

loop_
_symmetry_equiv_pos_as_xyz
'x, y, z'
'-x, y, -z+1/2'
'x+1/2, y+1/2, z'
'-x+1/2, y+1/2, -z+1/2'
'-x, -y, -z'
'x, -y, z-1/2'
'-x+1/2, -y+1/2, -z'
'x+1/2, -y+1/2, z-1/2'

loop_
_atom_site_label
_atom_site_type_symbol
_atom_site_fract_x
_atom_site_fract_y
_atom_site_fract_z
_atom_site_U_iso_or_equiv
_atom_site_adp_type
_atom_site_occupancy
_atom_site_symmetry_multiplicity
_atom_site_calc_flag
_atom_site_refinement_flags
_atom_site_disorder_assembly
_atom_site_disorder_group
As1 As 0.454429(18) 0.31932(3) 0.122868(17) 0.03400(8) Uani 1 1 d . . .
Au1 Au 0.421287(7) 0.159163(11) 0.188853(6) 0.04050(5) Uani 1 1 d . . .
C1 C 0.53756(16) 0.4304(3) 0.17978(16) 0.0326(6) Uani 1 1 d . . .
C2 C 0.53360(16) 0.5077(2) 0.23880(15) 0.0322(6) Uani 1 1 d . . .
C3 C 0.59413(19) 0.5873(3) 0.27616(17) 0.0406(7) Uani 1 1 d . . .
C4 C 0.65889(19) 0.5899(3) 0.25973(18) 0.0440(7) Uani 1 1 d . . .
C5 C 0.66175(19) 0.5120(3) 0.20271(19) 0.0454(7) Uani 1 1 d . . .
C6 C 0.60152(19) 0.4342(3) 0.16221(18) 0.0442(7) Uani 1 1 d . . .
C7 C 0.7231(2) 0.6762(3) 0.3029(3) 0.0679(11) Uani 1 1 d . . .
C8 C 0.48392(18) 0.2472(3) 0.04375(16) 0.0375(6) Uani 1 1 d . . .
C9 C 0.5439(2) 0.1637(3) 0.0667(2) 0.0485(8) Uani 1 1 d . . .
C10 C 0.5650(2) 0.1095(4) 0.0104(3) 0.0628(10) Uani 1 1 d . . .
C11 C 0.5275(3) 0.1358(4) -0.0663(3) 0.0667(12) Uani 1 1 d . . .
C12 C 0.4674(3) 0.2159(4) -0.0889(2) 0.0630(11) Uani 1 1 d . . .
C13 C 0.4455(2) 0.2726(3) -0.03449(18) 0.0487(8) Uani 1 1 d . . .
C14 C 0.36988(18) 0.4235(3) 0.06450(17) 0.0378(6) Uani 1 1 d . . .
C15 C 0.2975(2) 0.3824(3) 0.0515(2) 0.0498(8) Uani 1 1 d . . .
C16 C 0.2355(2) 0.4504(4) 0.0039(3) 0.0652(11) Uani 1 1 d . . .
C17 C 0.2455(2) 0.5604(4) -0.0273(2) 0.0598(10) Uani 1 1 d . . .
C18 C 0.3167(2) 0.6042(3) -0.0125(2) 0.0571(9) Uani 1 1 d . . .
C19 C 0.3793(2) 0.5355(3) 0.03248(19) 0.0473(8) Uani 1 1 d . . .
Cl1 Cl 0.37909(6) -0.00383(10) 0.23919(6) 0.0706(3) Uani 1 1 d . . .
H3 H 0.5910 0.6412 0.3138 0.049 Uiso 1 1 calc R . .
H5 H 0.7048 0.5113 0.1910 0.055 Uiso 1 1 calc R . .
H6 H 0.6042 0.3839 0.1228 0.053 Uiso 1 1 calc R . .
H7A H 0.7683 0.6486 0.2969 0.102 Uiso 1 1 calc R . .
H7B H 0.7312 0.6764 0.3569 0.102 Uiso 1 1 calc R . .
H7C H 0.7108 0.7588 0.2823 0.102 Uiso 1 1 calc R . .
H9 H 0.5696 0.1443 0.1189 0.058 Uiso 1 1 calc R . .
H10 H 0.6055 0.0541 0.0254 0.075 Uiso 1 1 calc R . .
H11 H 0.5428 0.0995 -0.1031 0.080 Uiso 1 1 calc R . .
H12 H 0.4410 0.2323 -0.1414 0.076 Uiso 1 1 calc R . .
H13 H 0.4049 0.3278 -0.0503 0.058 Uiso 1 1 calc R . .
H15 H 0.2905 0.3093 0.0746 0.060 Uiso 1 1 calc R . .
H16 H 0.1868 0.4208 -0.0069 0.078 Uiso 1 1 calc R . .
H17 H 0.2035 0.6059 -0.0587 0.072 Uiso 1 1 calc R . .
H18 H 0.3231 0.6804 -0.0327 0.069 Uiso 1 1 calc R . .
H19 H 0.4278 0.5644 0.0412 0.057 Uiso 1 1 calc R . .

loop_
_atom_site_aniso_label
_atom_site_aniso_U_11
_atom_site_aniso_U_22
_atom_site_aniso_U_33
_atom_site_aniso_U_23
_atom_site_aniso_U_13
_atom_site_aniso_U_12
As1 0.03035(16) 0.03955(15) 0.03105(15) -0.00167(11) 0.01066(13) -0.00335(12)
Au1 0.03735(8) 0.04660(8) 0.03441(8) 0.00169(5) 0.01035(6) -0.00758(5)
C1 0.0267(15) 0.0377(14) 0.0321(14) -0.0003(11) 0.0100(12) -0.0026(12)
C2 0.0330(16) 0.0350(14) 0.0275(13) 0.0035(11) 0.0106(12) 0.0020(12)
C3 0.0448(19) 0.0397(15) 0.0353(16) -0.0030(12) 0.0131(14) -0.0047(14)
C4 0.0388(19) 0.0441(17) 0.0438(17) 0.0003(13) 0.0102(15) -0.0072(14)
C5 0.0314(17) 0.0528(18) 0.056(2) -0.0023(15) 0.0214(15) -0.0072(14)
C6 0.0422(19) 0.0527(18) 0.0436(18) -0.0081(14) 0.0230(15) -0.0042(15)
C7 0.050(3) 0.071(3) 0.077(3) -0.020(2) 0.019(2) -0.022(2)
C8 0.0405(18) 0.0385(15) 0.0345(15) -0.0031(12) 0.0156(13) -0.0057(13)
C9 0.047(2) 0.0521(19) 0.0455(19) -0.0045(14) 0.0163(16) 0.0007(16)
C10 0.059(3) 0.061(2) 0.077(3) -0.013(2) 0.035(2) 0.005(2)
C11 0.089(4) 0.064(2) 0.064(3) -0.020(2) 0.048(3) -0.012(2)
C12 0.088(3) 0.063(2) 0.0406(19) -0.0072(17) 0.028(2) -0.007(2)
C13 0.056(2) 0.0492(18) 0.0408(18) 0.0000(14) 0.0184(16) 0.0023(16)
C14 0.0312(16) 0.0419(15) 0.0374(16) -0.0062(12) 0.0100(13) 0.0004(13)
C15 0.0378(19) 0.0411(16) 0.065(2) -0.0062(16) 0.0141(17) -0.0019(15)
C16 0.037(2) 0.061(2) 0.086(3) -0.019(2) 0.011(2) 0.0053(18)
C17 0.051(2) 0.059(2) 0.061(2) -0.0019(18) 0.0114(19) 0.0162(19)
C18 0.063(3) 0.056(2) 0.054(2) 0.0133(17) 0.0233(19) 0.0154(19)
C19 0.044(2) 0.0513(18) 0.0455(18) 0.0053(15) 0.0166(16) 0.0014(15)
Cl1 0.0724(7) 0.0716(6) 0.0605(6) 0.0168(5) 0.0175(5) -0.0255(5)

loop_
_atom_type_symbol
_atom_type_description
_atom_type_scat_dispersion_real
_atom_type_scat_dispersion_imag
_atom_type_scat_source
C C 0.0033 0.0016 'International Tables Vol C Tables 4.2.6.8 and 6.1.1.4'
H H 0.0000 0.0000 'International Tables Vol C Tables 4.2.6.8 and 6.1.1.4'
Cl Cl 0.1484 0.1585 'International Tables Vol C Tables 4.2.6.8 and 6.1.1.4'
As As 0.0499 2.0058 'International Tables Vol C Tables 4.2.6.8 and 6.1.1.4'
Au Au -2.0133 8.8022 'International Tables Vol C Tables 4.2.6.8 and 6.1.1.4'

loop_
_geom_angle_atom_site_label_1
_geom_angle_atom_site_label_2
_geom_angle_atom_site_label_3
_geom_angle
_geom_angle_site_symmetry_1
_geom_angle_site_symmetry_3
_geom_angle_publ_flag
As1 Au1 Au1 90.286(10) . 2_655 ?
C1 As1 Au1 119.60(8) . . ?
C1 C2 C2 122.0(3) . 2_655 ?
C1 C6 C5 120.8(3) . . ?
C2 C1 As1 120.8(2) . . ?
C3 C2 C1 118.1(3) . . ?
C3 C2 C2 119.9(2) . 2_655 ?
C3 C4 C7 120.6(3) . . ?
C4 C3 C2 122.9(3) . . ?
C4 C5 C6 121.2(3) . . ?
C5 C4 C3 117.7(3) . . ?
C5 C4 C7 121.7(3) . . ?
C6 C1 As1 120.0(2) . . ?
C6 C1 C2 119.2(3) . . ?
C8 As1 Au1 108.93(9) . . ?
C8 As1 C1 104.25(12) . . ?
C8 C9 C10 118.9(3) . . ?
C9 C8 As1 118.2(2) . . ?
C10 C11 C12 119.7(3) . . ?
C11 C10 C9 121.3(4) . . ?
C11 C12 C13 120.5(4) . . ?
C12 C13 C8 120.1(3) . . ?
C13 C8 As1 122.3(2) . . ?
C13 C8 C9 119.5(3) . . ?
C14 As1 Au1 112.81(9) . . ?
C14 As1 C1 106.49(13) . . ?
C14 As1 C8 103.25(13) . . ?
C14 C15 C16 119.7(3) . . ?
C15 C14 As1 118.7(2) . . ?
C15 C14 C19 119.3(3) . . ?
C16 C17 C18 120.3(4) . . ?
C17 C16 C15 120.4(4) . . ?
C17 C18 C19 120.2(4) . . ?
C18 C19 C14 120.0(3) . . ?
C19 C14 As1 122.0(2) . . ?
Cl1 Au1 As1 173.28(3) . . ?
Cl1 Au1 Au1 95.57(3) . 2_655 ?

loop_
_geom_bond_atom_site_label_1
_geom_bond_atom_site_label_2
_geom_bond_distance
_geom_bond_site_symmetry_2
_geom_bond_publ_flag
As1 C1 1.944(3) . ?
As1 C8 1.934(3) . ?
As1 C14 1.923(3) . ?
Au1 As1 2.3413(3) . ?
Au1 Au1 2.9963(3) 2_655 ?
Au1 Cl1 2.2772(9) . ?
C1 C6 1.383(4) . ?
C2 C1 1.405(4) . ?
C2 C2 1.496(5) 2_655 ?
C2 C3 1.391(4) . ?
C4 C3 1.385(4) . ?
C4 C7 1.501(5) . ?
C5 C4 1.372(4) . ?
C5 C6 1.388(4) . ?
C8 C9 1.388(5) . ?
C8 C13 1.386(4) . ?
C9 C10 1.390(5) . ?
C10 C11 1.361(6) . ?
C12 C11 1.366(6) . ?
C13 C12 1.380(5) . ?
C14 C15 1.381(5) . ?
C14 C19 1.386(4) . ?
C15 C16 1.385(5) . ?
C17 C16 1.363(6) . ?
C18 C17 1.364(6) . ?
C19 C18 1.382(5) . ?
